data_7156635
loop_
_publ_author_name
'Pappin, Brighid B.'
'Garget, Taylor A.'
'Healy, Peter C.'
'Simone, Michela I.'
'Kiefel, Milton J.'
'Houston, Todd A.'

_publ_section_title
;
 Facile amidinations of 2-aminophenylboronic acid promoted by boronate
 ester formation.
;
_journal_issue 4
_journal_name_full 'Organic &amp; biomolecular chemistry'
_journal_page_first 803
_journal_page_last 806
_journal_paper_doi 10.1039/c8ob02696c
_journal_volume 17
_journal_year 2019
_chemical_formula_moiety 'C14 H13 B N2 O2, H2 O'
_chemical_formula_sum 'C14 H15 B N2 O3'
_chemical_formula_weight 270.09
_space_group_crystal_system monoclinic
_space_group_IT_number 14
_space_group_name_Hall '-P 2ybc'
_space_group_name_H-M_alt 'P 1 21/c 1'
_symmetry_space_group_name_Hall '-P 2ybc'
_symmetry_space_group_name_H-M 'P 1 21/c 1'
_atom_sites_solution_hydrogens mixed
_audit_creation_method SHELXL-2014
_audit_update_record
;
2018-06-11 deposited with the CCDC.
2019-01-02 downloaded from the CCDC.
;
_cell_angle_alpha 90
_cell_angle_beta 92.821(7)
_cell_angle_gamma 90
_cell_formula_units_Z 4
_cell_length_a 7.0763(5)
_cell_length_b 9.3343(7)
_cell_length_c 20.5929(14)
_cell_measurement_reflns_used 2085
_cell_measurement_temperature 200(1)
_cell_measurement_theta_max 30.5260
_cell_measurement_theta_min 3.7850
_cell_volume 1358.56(17)
_computing_cell_refinement 'CrysAlis PRO'
_computing_data_collection 'CrysAlis PRO (Agilent, 2013)'
_computing_data_reduction 'CrysAlis PRO'
_computing_molecular_graphics 'ORTEP-3 for Windows (Farrugia, 2012)'
_computing_publication_material 'PLATON (Spek, 2009)'
_computing_structure_refinement 'SHELXL-2013 (Sheldrick, 2013)'
_computing_structure_solution 'SIR92 (Altomere, 1994)'
_diffrn_ambient_temperature 200(1)
_diffrn_detector_area_resol_mean 16.0774
_diffrn_measured_fraction_theta_full 0.998
_diffrn_measured_fraction_theta_max 0.878
_diffrn_measurement_device_type 'Xcalibur, Sapphire3, Gemini ultra'
_diffrn_measurement_method '\w scans'
_diffrn_radiation_monochromator graphite
_diffrn_radiation_source 'Enhance (Mo) X-ray Source'
_diffrn_radiation_type 'Mo K\a'
_diffrn_radiation_wavelength 0.7107
_diffrn_reflns_av_R_equivalents 0.0247
_diffrn_reflns_av_unetI/netI 0.0372
_diffrn_reflns_Laue_measured_fraction_full 0.998
_diffrn_reflns_Laue_measured_fraction_max 0.878
_diffrn_reflns_limit_h_max 9
_diffrn_reflns_limit_h_min -10
_diffrn_reflns_limit_k_max 12
_diffrn_reflns_limit_k_min -13
_diffrn_reflns_limit_l_max 14
_diffrn_reflns_limit_l_min -29
_diffrn_reflns_number 8052
_diffrn_reflns_point_group_measured_fraction_full 0.998
_diffrn_reflns_point_group_measured_fraction_max 0.878
_diffrn_reflns_theta_full 25.242
_diffrn_reflns_theta_max 30.847
_diffrn_reflns_theta_min 3.416
_exptl_absorpt_coefficient_mu 0.092
_exptl_absorpt_correction_T_max 1.00000
_exptl_absorpt_correction_T_min 0.97017
_exptl_absorpt_correction_type multi-scan
_exptl_absorpt_process_details
;
CrysAlisPro, Agilent Technologies,
Version 1.171.36.32 (release 02-08-2013 CrysAlis171 .NET)
(compiled Aug  2 2013,16:46:58)
Empirical absorption correction using spherical harmonics,
 implemented in SCALE3 ABSPACK scaling algorithm.
;
_exptl_crystal_colour colourless
_exptl_crystal_density_diffrn 1.320
_exptl_crystal_description block
_exptl_crystal_F_000 568
_exptl_crystal_recrystallization_method 'Re-crystallisation from solvent: acetonitrile'
_exptl_crystal_size_max 0.470
_exptl_crystal_size_mid 0.370
_exptl_crystal_size_min 0.340
_refine_diff_density_max 0.389
_refine_diff_density_min -0.235
_refine_diff_density_rms 0.046
_refine_ls_extinction_method none
_refine_ls_goodness_of_fit_ref 0.653
_refine_ls_hydrogen_treatment mixed
_refine_ls_matrix_type full
_refine_ls_number_parameters 198
_refine_ls_number_reflns 3760
_refine_ls_number_restraints 0
_refine_ls_restrained_S_all 0.653
_refine_ls_R_factor_all 0.0702
_refine_ls_R_factor_gt 0.0514
_refine_ls_shift/su_max 0.000
_refine_ls_shift/su_mean 0.000
_refine_ls_structure_factor_coef Fsqd
_refine_ls_weighting_details 'w=1/[\s^2^(Fo^2^)+(0.1707P)^2^+1.4463P] where P=(Fo^2^+2Fc^2^)/3'
_refine_ls_weighting_scheme calc
_refine_ls_wR_factor_gt 0.1541
_refine_ls_wR_factor_ref 0.1853
_reflns_Friedel_coverage 0.000
_reflns_number_gt 2877
_reflns_number_total 3760
_reflns_threshold_expression 'I > 2\s(I)'
_cod_data_source_file c8ob02696c2.cif
_cod_data_source_block 1118th21
_cod_depositor_comments 'Adding full bibliography for 7156633--7156636.cif.'
_cod_database_code 7156635
_shelx_space_group_comment
;
The symmetry employed for this shelxl refinement is uniquely defined
by the following loop, which should always be used as a source of
symmetry information in preference to the above space-group names.
They are only intended as comments.
;
_shelx_estimated_absorpt_t_min 0.958
_shelx_estimated_absorpt_t_max 0.969
_shelxl_version_number 2014-3

loop_
_space_group_symop_operation_xyz
'x, y, z'
'-x, y+1/2, -z+1/2'
'-x, -y, -z'
'x, -y-1/2, z-1/2'

loop_
_atom_site_label
_atom_site_type_symbol
_atom_site_fract_x
_atom_site_fract_y
_atom_site_fract_z
_atom_site_U_iso_or_equiv
_atom_site_adp_type
_atom_site_occupancy
_atom_site_site_symmetry_order
_atom_site_calc_flag
_atom_site_refinement_flags_posn
_atom_site_refinement_flags_adp
O1 O 0.11013(16) 0.25991(14) 0.13804(6) 0.0318(3) Uani 1 1 d . .
O2 O 0.43360(15) 0.30944(13) 0.12562(6) 0.0309(3) Uani 1 1 d . .
O3 O -0.2324(2) 0.27952(15) 0.06136(8) 0.0412(3) Uani 1 1 d . .
N2 N 0.26308(19) -0.03828(14) 0.01571(7) 0.0277(3) Uani 1 1 d . .
N1 N 0.3266(2) 0.05559(16) 0.11726(7) 0.0323(3) Uani 1 1 d . .
C11 C 0.1556(4) 0.5564(2) 0.25537(9) 0.0484(5) Uani 1 1 d . .
H11 H 0.0864 0.6117 0.2848 0.058 Uiso 1 1 calc R U
C7 C 0.1702(2) 0.36904(18) 0.17781(7) 0.0294(3) Uani 1 1 d . .
C2 C 0.2250(2) 0.09593(16) -0.01407(7) 0.0248(3) Uani 1 1 d . .
C8 C 0.3606(2) 0.39873(17) 0.17027(7) 0.0289(3) Uani 1 1 d . .
C1 C 0.2349(2) 0.22047(16) 0.02346(7) 0.0250(3) Uani 1 1 d . .
C13 C 0.3130(2) -0.05494(17) 0.07766(8) 0.0283(3) Uani 1 1 d . .
C3 C 0.1795(2) 0.09803(19) -0.08105(8) 0.0314(4) Uani 1 1 d . .
H3 H 0.1735 0.0115 -0.1053 0.038 Uiso 1 1 calc R U
C12 C 0.0646(3) 0.4457(2) 0.22044(8) 0.0399(4) Uani 1 1 d . .
H12 H -0.0649 0.4241 0.2258 0.048 Uiso 1 1 calc R U
C10 C 0.3437(4) 0.5865(2) 0.24790(9) 0.0491(6) Uani 1 1 d . .
H10 H 0.4019 0.6623 0.2723 0.059 Uiso 1 1 calc R U
C9 C 0.4513(3) 0.50737(19) 0.20487(9) 0.0393(4) Uani 1 1 d . .
H9 H 0.5813 0.5279 0.1998 0.047 Uiso 1 1 calc R U
C6 C 0.1989(2) 0.34983(17) -0.00920(8) 0.0314(3) Uani 1 1 d . .
H6 H 0.2059 0.4369 0.0147 0.038 Uiso 1 1 calc R U
C14 C 0.3520(3) -0.20382(19) 0.10163(11) 0.0402(4) Uani 1 1 d . .
H14A H 0.4400 -0.2003 0.1399 0.060 Uiso 1 1 calc R U
H14B H 0.4082 -0.2599 0.0673 0.060 Uiso 1 1 calc R U
H14C H 0.2334 -0.2488 0.1135 0.060 Uiso 1 1 calc R U
C5 C 0.1534(3) 0.3544(2) -0.07552(9) 0.0366(4) Uani 1 1 d . .
H5 H 0.1291 0.4436 -0.0965 0.044 Uiso 1 1 calc R U
C4 C 0.1434(3) 0.2280(2) -0.11118(8) 0.0357(4) Uani 1 1 d . .
H4 H 0.1117 0.2310 -0.1565 0.043 Uiso 1 1 calc R U
B1 B 0.2769(2) 0.21239(19) 0.09995(8) 0.0262(3) Uani 1 1 d . .
H2 H 0.253(3) -0.117(3) -0.0094(11) 0.038(6) Uiso 1 1 d . .
H1 H 0.365(4) 0.029(3) 0.1571(13) 0.054(7) Uiso 1 1 d . .
H32 H -0.328(5) 0.294(3) 0.0850(16) 0.073(9) Uiso 1 1 d . .
H31 H -0.132(5) 0.276(3) 0.0892(15) 0.068(9) Uiso 1 1 d . .

loop_
_atom_site_aniso_label
_atom_site_aniso_U_11
_atom_site_aniso_U_22
_atom_site_aniso_U_33
_atom_site_aniso_U_23
_atom_site_aniso_U_13
_atom_site_aniso_U_12
O1 0.0291(6) 0.0386(6) 0.0282(6) -0.0051(5) 0.0052(4) -0.0010(5)
O2 0.0273(6) 0.0339(6) 0.0314(6) -0.0089(5) 0.0013(4) -0.0009(4)
O3 0.0315(7) 0.0406(7) 0.0519(8) -0.0180(6) 0.0049(6) 0.0000(5)
N2 0.0304(7) 0.0219(6) 0.0309(7) -0.0025(5) 0.0025(5) -0.0006(5)
N1 0.0394(7) 0.0301(7) 0.0268(6) 0.0023(5) -0.0040(5) 0.0017(6)
C11 0.0828(16) 0.0398(10) 0.0226(8) -0.0028(7) 0.0005(8) 0.0252(10)
C7 0.0386(8) 0.0310(8) 0.0184(6) 0.0014(6) -0.0004(6) 0.0085(6)
C2 0.0227(6) 0.0255(7) 0.0263(7) -0.0007(6) 0.0019(5) 0.0006(5)
C8 0.0378(8) 0.0260(7) 0.0225(6) -0.0007(6) -0.0041(6) 0.0055(6)
C1 0.0242(6) 0.0254(7) 0.0256(7) -0.0012(6) 0.0020(5) 0.0004(5)
C13 0.0243(7) 0.0261(7) 0.0347(8) 0.0027(6) 0.0028(6) 0.0004(6)
C3 0.0332(8) 0.0350(8) 0.0260(7) -0.0054(6) 0.0011(6) -0.0013(6)
C12 0.0520(11) 0.0437(10) 0.0245(7) 0.0040(7) 0.0077(7) 0.0177(8)
C10 0.0875(17) 0.0300(9) 0.0278(8) -0.0059(7) -0.0178(9) 0.0133(9)
C9 0.0537(11) 0.0296(8) 0.0330(8) -0.0010(7) -0.0150(8) 0.0017(8)
C6 0.0371(8) 0.0249(7) 0.0323(8) -0.0014(6) 0.0011(6) 0.0036(6)
C14 0.0384(9) 0.0293(8) 0.0527(11) 0.0101(8) 0.0014(8) 0.0028(7)
C5 0.0418(9) 0.0336(9) 0.0341(8) 0.0083(7) -0.0005(7) 0.0044(7)
C4 0.0379(9) 0.0442(10) 0.0247(7) 0.0027(7) -0.0021(6) -0.0006(7)
B1 0.0265(8) 0.0265(8) 0.0256(7) -0.0031(6) 0.0014(6) -0.0002(6)

loop_
_atom_type_symbol
_atom_type_description
_atom_type_scat_dispersion_real
_atom_type_scat_dispersion_imag
_atom_type_scat_source
C C 0.0033 0.0016 'International Tables Vol C Tables 4.2.6.8 and 6.1.1.4'
H H 0.0000 0.0000 'International Tables Vol C Tables 4.2.6.8 and 6.1.1.4'
B B 0.0013 0.0007 'International Tables Vol C Tables 4.2.6.8 and 6.1.1.4'
N N 0.0061 0.0033 'International Tables Vol C Tables 4.2.6.8 and 6.1.1.4'
O O 0.0106 0.0060 'International Tables Vol C Tables 4.2.6.8 and 6.1.1.4'

loop_
_geom_angle_atom_site_label_1
_geom_angle_atom_site_label_2
_geom_angle_atom_site_label_3
_geom_angle
C7 O1 B1 107.58(12)
C8 O2 B1 107.93(12)
H32 O3 H31 105(3)
C13 N2 C2 124.13(14)
C13 N2 H2 118.0(14)
C2 N2 H2 117.9(14)
C13 N1 B1 126.28(14)
C13 N1 H1 111.1(17)
B1 N1 H1 122.6(17)
C10 C11 C12 121.14(18)
C10 C11 H11 119.4
C12 C11 H11 119.4
O1 C7 C12 127.38(17)
O1 C7 C8 110.93(13)
C12 C7 C8 121.69(17)
C1 C2 C3 122.43(14)
C1 C2 N2 119.62(13)
C3 C2 N2 117.95(14)
O2 C8 C9 128.04(17)
O2 C8 C7 110.80(14)
C9 C8 C7 121.15(16)
C2 C1 C6 116.72(14)
C2 C1 B1 120.71(13)
C6 C1 B1 122.52(14)
N1 C13 N2 121.07(14)
N1 C13 C14 121.15(16)
N2 C13 C14 117.77(15)
C4 C3 C2 118.89(15)
C4 C3 H3 120.6
C2 C3 H3 120.6
C7 C12 C11 117.39(19)
C7 C12 H12 121.3
C11 C12 H12 121.3
C11 C10 C9 121.33(18)
C11 C10 H10 119.3
C9 C10 H10 119.3
C8 C9 C10 117.3(2)
C8 C9 H9 121.3
C10 C9 H9 121.3
C5 C6 C1 121.80(15)
C5 C6 H6 119.1
C1 C6 H6 119.1
C13 C14 H14A 109.5
C13 C14 H14B 109.5
H14A C14 H14B 109.5
C13 C14 H14C 109.5
H14A C14 H14C 109.5
H14B C14 H14C 109.5
C6 C5 C4 119.82(16)
C6 C5 H5 120.1
C4 C5 H5 120.1
C3 C4 C5 120.34(15)
C3 C4 H4 119.8
C5 C4 H4 119.8
O2 B1 O1 102.75(12)
O2 B1 N1 109.50(13)
O1 B1 N1 109.42(13)
O2 B1 C1 114.67(13)
O1 B1 C1 112.72(13)
N1 B1 C1 107.65(13)

loop_
_geom_bond_atom_site_label_1
_geom_bond_atom_site_label_2
_geom_bond_distance
O1 C7 1.362(2)
O1 B1 1.515(2)
O2 C8 1.3615(19)
O2 B1 1.507(2)
O3 H32 0.86(4)
O3 H31 0.89(3)
N2 C13 1.316(2)
N2 C2 1.415(2)
N2 H2 0.90(2)
N1 C13 1.316(2)
N1 B1 1.543(2)
N1 H1 0.89(3)
C11 C10 1.376(4)
C11 C12 1.398(3)
C11 H11 0.9500
C7 C12 1.381(2)
C7 C8 1.391(2)
C2 C1 1.396(2)
C2 C3 1.401(2)
C8 C9 1.380(2)
C1 C6 1.399(2)
C1 B1 1.590(2)
C13 C14 1.496(2)
C3 C4 1.381(2)
C3 H3 0.9500
C12 H12 0.9500
C10 C9 1.406(3)
C10 H10 0.9500
C9 H9 0.9500
C6 C5 1.388(2)
C6 H6 0.9500
C14 H14A 0.9800
C14 H14B 0.9800
C14 H14C 0.9800
C5 C4 1.389(3)
C5 H5 0.9500
C4 H4 0.9500

loop_
_geom_hbond_atom_site_label_D
_geom_hbond_atom_site_label_H
_geom_hbond_atom_site_label_A
_geom_hbond_distance_DH
_geom_hbond_distance_HA
_geom_hbond_distance_DA
_geom_hbond_angle_DHA
_geom_hbond_site_symmetry_A
N2 H2 O3 0.90(2) 1.86(2) 2.7573(19) 180(2) 3
O3 H32 O2 0.86(4) 1.92(4) 2.7792(19) 170(3) 1_455
O3 H31 O1 0.89(3) 1.95(3) 2.8327(19) 171(3) .

loop_
_geom_torsion_atom_site_label_1
_geom_torsion_atom_site_label_2
_geom_torsion_atom_site_label_3
_geom_torsion_atom_site_label_4
_geom_torsion
B1 O1 C7 C12 179.05(16)
B1 O1 C7 C8 -0.24(17)
C13 N2 C2 C1 -1.7(2)
C13 N2 C2 C3 177.89(14)
B1 O2 C8 C9 -178.19(16)
B1 O2 C8 C7 1.04(17)
O1 C7 C8 O2 -0.52(18)
C12 C7 C8 O2 -179.85(14)
O1 C7 C8 C9 178.77(14)
C12 C7 C8 C9 -0.6(2)
C3 C2 C1 C6 -0.7(2)
N2 C2 C1 C6 178.90(14)
C3 C2 C1 B1 176.89(14)
N2 C2 C1 B1 -3.5(2)
B1 N1 C13 N2 4.1(3)
B1 N1 C13 C14 -175.40(15)
C2 N2 C13 N1 1.6(2)
C2 N2 C13 C14 -178.86(14)
C1 C2 C3 C4 0.2(2)
N2 C2 C3 C4 -179.44(15)
O1 C7 C12 C11 -178.37(16)
C8 C7 C12 C11 0.9(2)
C10 C11 C12 C7 -0.6(3)
C12 C11 C10 C9 0.0(3)
O2 C8 C9 C10 179.15(15)
C7 C8 C9 C10 0.0(2)
C11 C10 C9 C8 0.3(3)
C2 C1 C6 C5 0.8(2)
B1 C1 C6 C5 -176.80(16)
C1 C6 C5 C4 -0.3(3)
C2 C3 C4 C5 0.4(3)
C6 C5 C4 C3 -0.3(3)
C8 O2 B1 O1 -1.10(16)
C8 O2 B1 N1 -117.32(14)
C8 O2 B1 C1 121.57(14)
C7 O1 B1 O2 0.80(16)
C7 O1 B1 N1 117.07(13)
C7 O1 B1 C1 -123.17(14)
C13 N1 B1 O2 -133.35(16)
C13 N1 B1 O1 114.74(17)
C13 N1 B1 C1 -8.1(2)
C2 C1 B1 O2 129.56(15)
C6 C1 B1 O2 -53.0(2)
C2 C1 B1 O1 -113.33(16)
C6 C1 B1 O1 64.1(2)
C2 C1 B1 N1 7.4(2)
C6 C1 B1 N1 -175.10(14)
